data_2012356
loop_
_publ_author_name
'Kennedy, Alan R.'
'Mulvey, Robert E.'
'Schulte, J. Hilko'

_publ_section_title
;
 A monomeric three-coordinate magnesium bis(amide)
;
_journal_issue 11
_journal_name_full 'Acta Crystallographica Section C'
_journal_page_first 1288
_journal_page_last 1289
_journal_paper_doi 10.1107/S0108270101014408
_journal_volume 57
_journal_year 2001
_chemical_formula_iupac '[Mg (C4 H10 O) (C15 H26 N Si)2]'
_chemical_formula_moiety 'C34 H62 Mg N2 O Si2'
_chemical_formula_sum 'C34 H62 Mg N2 O Si2'
_chemical_formula_weight 595.35
_chemical_name_systematic
;(diethyl
 ether-O)bis[2,6-diisopropyl-N-(trimethylsilyl)aniline-N]magnesium(II)
;
_space_group_IT_number 14
_symmetry_cell_setting monoclinic
_symmetry_space_group_name_Hall '-P 2yn'
_symmetry_space_group_name_H-M 'P 1 21/n 1'
_cell_angle_alpha 90
_cell_angle_beta 101.900(14)
_cell_angle_gamma 90
_cell_formula_units_Z 4
_cell_length_a 12.359(2)
_cell_length_b 18.443(3)
_cell_length_c 16.984(2)
_cell_measurement_reflns_used 25
_cell_measurement_temperature 123(2)
_cell_measurement_theta_max 18.52
_cell_measurement_theta_min 15.69
_cell_volume 3788.1(10)
_computing_cell_refinement 'MSC/AFC Diffractometer Control Software'
_computing_data_collection
;
MSC/AFC Diffractometer Control Software (Molecular Structure
Corporation, 1988)
;
_computing_data_reduction 'TEXSAN (Molecular Structure Corporation, 1992)'
_computing_molecular_graphics 'ORTEPII (Johnson, 1976)'
_computing_publication_material SHELXL97
_computing_structure_refinement 'SHELXL97 (Sheldrick, 1997)'
_computing_structure_solution 'SIR (Altomare et al., 1994)'
_diffrn_ambient_temperature 123(2)
_diffrn_measured_fraction_theta_full .968
_diffrn_measured_fraction_theta_max .997
_diffrn_measurement_device_type 'Rigaku AFC-7S'
_diffrn_measurement_method \w/2\q
_diffrn_radiation_monochromator graphite
_diffrn_radiation_source 'fine-focus sealed tube'
_diffrn_radiation_type MoK\a
_diffrn_radiation_wavelength .71069
_diffrn_reflns_av_R_equivalents .023
_diffrn_reflns_av_sigmaI/netI .073
_diffrn_reflns_limit_h_max 16
_diffrn_reflns_limit_h_min 0
_diffrn_reflns_limit_k_max 23
_diffrn_reflns_limit_k_min 0
_diffrn_reflns_limit_l_max 21
_diffrn_reflns_limit_l_min -22
_diffrn_reflns_number 9082
_diffrn_reflns_theta_full 27.51
_diffrn_reflns_theta_max 27.51
_diffrn_reflns_theta_min 2.53
_diffrn_standards_decay_% .87
_diffrn_standards_interval_count 150
_diffrn_standards_number 3
_exptl_absorpt_coefficient_mu .136
_exptl_absorpt_correction_type none
_exptl_crystal_colour colourless
_exptl_crystal_density_diffrn 1.044
_exptl_crystal_density_meas ?
_exptl_crystal_density_method 'not measured'
_exptl_crystal_description plate
_exptl_crystal_F_000 1312
_exptl_crystal_size_max .55
_exptl_crystal_size_mid .30
_exptl_crystal_size_min .15
_refine_diff_density_max .44
_refine_diff_density_min -.20
_refine_ls_extinction_method none
_refine_ls_goodness_of_fit_ref 1.000
_refine_ls_hydrogen_treatment constr
_refine_ls_matrix_type full
_refine_ls_number_parameters 377
_refine_ls_number_reflns 8689
_refine_ls_number_restraints 0
_refine_ls_restrained_S_all 1.000
_refine_ls_R_factor_all .095
_refine_ls_R_factor_gt .038
_refine_ls_shift/su_max .001
_refine_ls_shift/su_mean .000
_refine_ls_structure_factor_coef Fsqd
_refine_ls_weighting_details 'w = 1/[\s^2^(Fo^2^)+(0.0432P)^2^+0.9303P] where P=(Fo^2^+2Fc^2^)/3'
_refine_ls_weighting_scheme calc
_refine_ls_wR_factor_ref .116
_reflns_number_gt 5523
_reflns_number_total 8689
_reflns_threshold_expression I>2\s(I)
_cod_data_source_file tr1003.cif
_cod_data_source_block I
_cod_depositor_comments
;
The following automatic conversions were performed:

'_exptl_crystal_density_meas' value 'not measured' was changed to '?'
- the value is perceived as not measured.

Automatic conversion script
Id: cif_fix_values 3008 2015-01-20 13:52:24Z robertas 
;
_cod_original_sg_symbol_H-M 'P 21/n'
_cod_database_code 2012356
_cod_database_fobs_code 2012356

loop_
_symmetry_equiv_pos_as_xyz
'x, y, z'
'-x+1/2, y+1/2, -z+1/2'
'-x, -y, -z'
'x-1/2, -y-1/2, z-1/2'

loop_
_atom_site_label
_atom_site_fract_x
_atom_site_fract_y
_atom_site_fract_z
_atom_site_U_iso_or_equiv
_atom_site_adp_type
_atom_site_calc_flag
_atom_site_refinement_flags
_atom_site_occupancy
_atom_site_disorder_assembly
_atom_site_disorder_group
_atom_site_type_symbol
Si1 .65378(4) .32763(3) .14686(3) .02303(11) Uani d . 1 . . Si
Si2 .16565(4) .32305(3) .21298(3) .03127(13) Uani d . 1 . . Si
Mg1 .40542(5) .26980(3) .17360(3) .02219(13) Uani d . 1 . . Mg
O1 .34555(11) .16729(6) .17737(9) .0376(3) Uani d . 1 . . O
N1 .54609(10) .26683(7) .13559(8) .0201(3) Uani d . 1 . . N
N2 .29920(11) .34006(7) .20277(8) .0228(3) Uani d . 1 . . N
C1 .76462(15) .31349(13) .23954(11) .0400(5) Uani d . 1 . . C
H1A .7310 .3119 .2870 .060 Uiso calc R 1 . . H
H1B .8177 .3536 .2451 .060 Uiso calc R 1 . . H
H1C .8029 .2677 .2349 .060 Uiso calc R 1 . . H
C2 .72382(14) .32362(10) .05869(11) .0313(4) Uani d . 1 . . C
H2A .7466 .2736 .0511 .047 Uiso calc R 1 . . H
H2B .7891 .3551 .0689 .047 Uiso calc R 1 . . H
H2C .6724 .3400 .0101 .047 Uiso calc R 1 . . H
C3 .60505(15) .42211(10) .15767(13) .0351(4) Uani d . 1 . . C
H3A .5552 .4369 .1076 .053 Uiso calc R 1 . . H
H3B .6688 .4549 .1690 .053 Uiso calc R 1 . . H
H3C .5656 .4241 .2021 .053 Uiso calc R 1 . . H
C4 .54010(13) .21146(9) .07572(9) .0206(3) Uani d . 1 . . C
C5 .59877(14) .14499(9) .09145(10) .0262(4) Uani d . 1 . . C
C6 .58773(16) .09231(10) .03145(11) .0320(4) Uani d . 1 . . C
H6 .6271 .0480 .0425 .038 Uiso calc R 1 . . H
C7 .52142(17) .10273(10) -.04331(11) .0344(4) Uani d . 1 . . C
H7 .5142 .0658 -.0831 .041 Uiso calc R 1 . . H
C8 .46534(16) .16769(10) -.05989(11) .0314(4) Uani d . 1 . . C
H8 .4201 .1752 -.1117 .038 Uiso calc R 1 . . H
C9 .47367(14) .22250(9) -.00232(10) .0234(3) Uani d . 1 . . C
C10 .67640(15) .12981(10) .17153(11) .0332(4) Uani d . 1 . . C
H10 .6664 .1693 .2098 .040 Uiso calc R 1 . . H
C11 .79721(17) .13112(14) .16257(14) .0484(6) Uani d . 1 . . C
H11A .8093 .0926 .1256 .073 Uiso calc R 1 . . H
H11B .8458 .1233 .2152 .073 Uiso calc R 1 . . H
H11C .8138 .1782 .1412 .073 Uiso calc R 1 . . H
C12 .6529(2) .05715(12) .20888(14) .0507(6) Uani d . 1 . . C
H12A .5743 .0543 .2108 .076 Uiso calc R 1 . . H
H12B .6976 .0535 .2636 .076 Uiso calc R 1 . . H
H12C .6719 .0172 .1761 .076 Uiso calc R 1 . . H
C13 .41333(14) .29364(9) -.02586(10) .0250(3) Uani d . 1 . . C
H13 .4372 .3286 .0194 .030 Uiso calc R 1 . . H
C14 .44259(16) .32680(10) -.10154(11) .0320(4) Uani d . 1 . . C
H14A .5232 .3289 -.0952 .048 Uiso calc R 1 . . H
H14B .4119 .3759 -.1095 .048 Uiso calc R 1 . . H
H14C .4114 .2968 -.1483 .048 Uiso calc R 1 . . H
C15 .28797(15) .28499(11) -.03823(12) .0358(4) Uani d . 1 . . C
H15A .2636 .2454 -.0763 .054 Uiso calc R 1 . . H
H15B .2519 .3302 -.0598 .054 Uiso calc R 1 . . H
H15C .2681 .2738 .0134 .054 Uiso calc R 1 . . H
C16 .1577(2) .24671(12) .28396(17) .0549(7) Uani d . 1 . . C
H16A .1896 .2029 .2652 .082 Uiso calc R 1 . . H
H16B .0802 .2377 .2861 .082 Uiso calc R 1 . . H
H16C .1991 .2595 .3378 .082 Uiso calc R 1 . . H
C17 .07103(17) .29789(14) .11545(16) .0537(6) Uani d . 1 . . C
H17A .0639 .3391 .0783 .081 Uiso calc R 1 . . H
H17B -.0020 .2852 .1255 .081 Uiso calc R 1 . . H
H17C .1017 .2562 .0917 .081 Uiso calc R 1 . . H
C18 .10410(17) .40344(11) .25463(15) .0445(5) Uani d . 1 . . C
H18A .1450 .4131 .3095 .067 Uiso calc R 1 . . H
H18B .0265 .3935 .2555 .067 Uiso calc R 1 . . H
H18C .1086 .4459 .2207 .067 Uiso calc R 1 . . H
C19 .34066(13) .41149(9) .22280(10) .0228(3) Uani d . 1 . . C
C20 .40035(14) .42735(10) .30152(11) .0284(4) Uani d . 1 . . C
C21 .44440(15) .49658(11) .31918(13) .0359(4) Uani d . 1 . . C
H21 .4860 .5065 .3716 .043 Uiso calc R 1 . . H
C22 .42891(15) .55088(10) .26230(14) .0383(5) Uani d . 1 . . C
H22 .4597 .5976 .2753 .046 Uiso calc R 1 . . H
C23 .36835(15) .53671(9) .18637(13) .0337(4) Uani d . 1 . . C
H23 .3566 .5746 .1476 .040 Uiso calc R 1 . . H
C24 .32364(13) .46818(9) .16472(11) .0270(4) Uani d . 1 . . C
C25 .42075(17) .36972(11) .36707(11) .0360(4) Uani d . 1 . . C
H25 .3745 .3268 .3458 .043 Uiso calc R 1 . . H
C26 .54130(19) .34483(14) .38423(15) .0570(6) Uani d . 1 . . C
H26A .5603 .3270 .3344 .085 Uiso calc R 1 . . H
H26B .5515 .3058 .4242 .085 Uiso calc R 1 . . H
H26C .5894 .3857 .4050 .085 Uiso calc R 1 . . H
C27 .3860(3) .39311(15) .44438(14) .0678(8) Uani d . 1 . . C
H27A .4298 .4352 .4672 .102 Uiso calc R 1 . . H
H27B .3985 .3531 .4832 .102 Uiso calc R 1 . . H
H27C .3074 .4060 .4324 .102 Uiso calc R 1 . . H
C28 .25881(16) .45672(11) .07964(12) .0360(4) Uani d . 1 . . C
H28 .2385 .4042 .0732 .043 Uiso calc R 1 . . H
C29 .3241(2) .47660(12) .01556(13) .0477(5) Uani d . 1 . . C
H29A .3441 .5281 .0205 .071 Uiso calc R 1 . . H
H29B .2786 .4674 -.0380 .071 Uiso calc R 1 . . H
H29C .3914 .4471 .0231 .071 Uiso calc R 1 . . H
C30 .1517(2) .50133(17) .06245(15) .0643(7) Uani d . 1 . . C
H30A .1036 .4857 .0985 .096 Uiso calc R 1 . . H
H30B .1136 .4940 .0064 .096 Uiso calc R 1 . . H
H30C .1694 .5528 .0715 .096 Uiso calc R 1 . . H
C31 .4557(2) .16224(12) .31084(15) .0533(6) Uani d . 1 . . C
H31A .5195 .1783 .2895 .080 Uiso calc R 1 . . H
H31B .4809 .1307 .3575 .080 Uiso calc R 1 . . H
H31C .4177 .2045 .3272 .080 Uiso calc R 1 . . H
C32 .3778(2) .12119(11) .24721(15) .0482(6) Uani d . 1 . . C
H32A .4143 .0769 .2325 .058 Uiso calc R 1 . . H
H32B .3116 .1065 .2676 .058 Uiso calc R 1 . . H
C33 .26193(17) .13398(11) .11493(14) .0425(5) Uani d . 1 . . C
H33A .2337 .1708 .0733 .051 Uiso calc R 1 . . H
H33B .1992 .1182 .1389 .051 Uiso calc R 1 . . H
C34 .3038(2) .07003(12) .07545(16) .0522(6) Uani d . 1 . . C
H34A .3699 .0841 .0557 .078 Uiso calc R 1 . . H
H34B .2465 .0535 .0303 .078 Uiso calc R 1 . . H
H34C .3225 .0307 .1147 .078 Uiso calc R 1 . . H

loop_
_atom_site_aniso_label
_atom_site_aniso_U_11
_atom_site_aniso_U_22
_atom_site_aniso_U_33
_atom_site_aniso_U_12
_atom_site_aniso_U_13
_atom_site_aniso_U_23
Si1 .0174(2) .0290(2) .0220(2) -.00193(18) .00244(16) -.00078(19)
Si2 .0276(3) .0240(2) .0480(3) -.00492(19) .0211(2) -.0078(2)
Mg1 .0240(3) .0185(3) .0266(3) -.0001(2) .0111(2) .0006(2)
O1 .0449(8) .0196(6) .0553(9) -.0020(6) .0268(7) .0023(6)
N1 .0194(6) .0222(7) .0187(6) .0010(5) .0038(5) .0001(5)
N2 .0238(7) .0180(7) .0297(7) -.0022(5) .0123(6) -.0024(5)
C1 .0270(9) .0579(13) .0307(10) -.0054(9) -.0038(8) .0021(9)
C2 .0253(9) .0364(10) .0343(9) -.0033(8) .0111(7) .0014(8)
C3 .0286(9) .0313(10) .0470(11) -.0068(8) .0114(8) -.0085(8)
C4 .0197(7) .0222(8) .0213(8) .0000(6) .0076(6) .0020(6)
C5 .0261(8) .0258(8) .0283(9) .0048(7) .0090(7) .0034(7)
C6 .0379(10) .0245(9) .0361(10) .0100(7) .0134(8) .0016(7)
C7 .0462(11) .0275(9) .0314(10) .0016(8) .0123(8) -.0075(7)
C8 .0406(10) .0283(9) .0235(8) -.0005(8) .0023(7) -.0027(7)
C9 .0266(8) .0230(8) .0206(8) -.0001(6) .0052(6) .0014(6)
C10 .0331(9) .0354(10) .0303(9) .0145(8) .0047(7) .0051(8)
C11 .0330(11) .0637(15) .0459(12) .0202(10) .0018(9) .0019(11)
C12 .0659(15) .0440(12) .0427(12) .0208(11) .0122(11) .0166(10)
C13 .0292(9) .0241(8) .0196(8) .0014(7) .0001(6) .0004(6)
C14 .0359(10) .0306(9) .0295(9) .0011(8) .0066(7) .0074(8)
C15 .0316(10) .0395(11) .0381(10) .0058(8) .0110(8) .0037(8)
C16 .0551(14) .0354(11) .0879(19) -.0060(10) .0465(14) .0065(12)
C17 .0257(10) .0609(15) .0756(17) -.0082(10) .0131(10) -.0282(13)
C18 .0394(11) .0349(11) .0691(15) -.0018(9) .0341(11) -.0117(10)
C19 .0196(8) .0192(8) .0319(9) .0011(6) .0105(7) -.0025(7)
C20 .0245(8) .0289(9) .0330(9) .0039(7) .0089(7) -.0052(7)
C21 .0258(9) .0363(10) .0450(11) -.0010(8) .0056(8) -.0168(9)
C22 .0270(9) .0230(9) .0674(14) -.0050(7) .0152(9) -.0131(9)
C23 .0298(9) .0212(8) .0550(12) .0009(7) .0197(9) .0039(8)
C24 .0220(8) .0242(8) .0375(10) .0015(6) .0122(7) .0015(7)
C25 .0397(10) .0400(11) .0277(9) .0088(9) .0059(8) -.0021(8)
C26 .0443(13) .0660(16) .0563(15) .0173(11) .0003(11) .0095(12)
C27 .102(2) .0679(18) .0389(13) .0253(16) .0280(14) .0030(12)
C28 .0393(11) .0349(10) .0340(10) .0009(8) .0081(8) .0068(8)
C29 .0628(14) .0402(12) .0441(12) .0127(10) .0207(11) .0109(9)
C30 .0478(14) .094(2) .0480(14) .0208(14) .0016(11) .0118(14)
C31 .0691(16) .0385(12) .0570(15) .0028(11) .0239(12) .0104(11)
C32 .0551(13) .0269(10) .0693(16) .0039(9) .0281(12) .0132(10)
C33 .0427(11) .0275(10) .0629(14) -.0056(9) .0238(10) -.0014(9)
C34 .0606(15) .0333(12) .0675(16) -.0038(10) .0241(12) -.0085(11)

loop_
_atom_type_symbol
_atom_type_description
_atom_type_scat_dispersion_real
_atom_type_scat_dispersion_imag
_atom_type_scat_source
Si Si .0817 .0704 'International Tables Vol C Tables 4.2.6.8 and 6.1.1.4'
Mg Mg .0486 .0363 'International Tables Vol C Tables 4.2.6.8 and 6.1.1.4'
O O .0106 .0060 'International Tables Vol C Tables 4.2.6.8 and 6.1.1.4'
N N .0061 .0033 'International Tables Vol C Tables 4.2.6.8 and 6.1.1.4'
C C .0033 .0016 'International Tables Vol C Tables 4.2.6.8 and 6.1.1.4'
H H .0000 .0000 'International Tables Vol C Tables 4.2.6.8 and 6.1.1.4'

loop_
_geom_angle_atom_site_label_1
_geom_angle_atom_site_label_2
_geom_angle_atom_site_label_3
_geom_angle
_geom_angle_publ_flag
N1 Si1 C3 111.21(7) ?
N1 Si1 C2 111.01(7) ?
C3 Si1 C2 109.04(9) ?
N1 Si1 C1 114.60(8) ?
C3 Si1 C1 103.98(10) ?
C2 Si1 C1 106.62(9) ?
N2 Si2 C16 112.37(9) ?
N2 Si2 C18 111.49(8) ?
C16 Si2 C18 105.88(10) ?
N2 Si2 C17 113.03(9) ?
C16 Si2 C17 106.06(12) ?
C18 Si2 C17 107.56(11) ?
N1 Mg1 N2 140.69(6) y
N1 Mg1 O1 109.54(6) y
N2 Mg1 O1 109.63(6) y
C32 O1 C33 112.54(15) ?
C32 O1 Mg1 122.07(13) ?
C33 O1 Mg1 125.25(12) ?
C4 N1 Si1 117.98(10) y
C4 N1 Mg1 109.37(10) y
Si1 N1 Mg1 131.15(8) y
C19 N2 Si2 116.59(10) y
C19 N2 Mg1 116.07(10) y
Si2 N2 Mg1 127.20(8) y
Si1 C1 H1A 109.5 ?
Si1 C1 H1B 109.5 ?
H1A C1 H1B 109.5 ?
Si1 C1 H1C 109.5 ?
H1A C1 H1C 109.5 ?
H1B C1 H1C 109.5 ?
Si1 C2 H2A 109.5 ?
Si1 C2 H2B 109.5 ?
H2A C2 H2B 109.5 ?
Si1 C2 H2C 109.5 ?
H2A C2 H2C 109.5 ?
H2B C2 H2C 109.5 ?
Si1 C3 H3A 109.5 ?
Si1 C3 H3B 109.5 ?
H3A C3 H3B 109.5 ?
Si1 C3 H3C 109.5 ?
H3A C3 H3C 109.5 ?
H3B C3 H3C 109.5 ?
C5 C4 C9 118.21(15) ?
C5 C4 N1 122.13(14) ?
C9 C4 N1 119.66(14) ?
C6 C5 C4 119.64(16) ?
C6 C5 C10 118.32(15) ?
C4 C5 C10 122.03(15) ?
C7 C6 C5 121.83(17) ?
C7 C6 H6 119.1 ?
C5 C6 H6 119.1 ?
C6 C7 C8 119.14(17) ?
C6 C7 H7 120.4 ?
C8 C7 H7 120.4 ?
C7 C8 C9 121.55(17) ?
C7 C8 H8 119.2 ?
C9 C8 H8 119.2 ?
C8 C9 C4 119.62(15) ?
C8 C9 C13 118.64(15) ?
C4 C9 C13 121.72(14) ?
C5 C10 C11 110.88(16) ?
C5 C10 C12 113.09(17) ?
C11 C10 C12 109.01(17) ?
C5 C10 H10 107.9 ?
C11 C10 H10 107.9 ?
C12 C10 H10 107.9 ?
C10 C11 H11A 109.5 ?
C10 C11 H11B 109.5 ?
H11A C11 H11B 109.5 ?
C10 C11 H11C 109.5 ?
H11A C11 H11C 109.5 ?
H11B C11 H11C 109.5 ?
C10 C12 H12A 109.5 ?
C10 C12 H12B 109.5 ?
H12A C12 H12B 109.5 ?
C10 C12 H12C 109.5 ?
H12A C12 H12C 109.5 ?
H12B C12 H12C 109.5 ?
C9 C13 C15 111.98(14) ?
C9 C13 C14 112.13(14) ?
C15 C13 C14 109.52(14) ?
C9 C13 H13 107.7 ?
C15 C13 H13 107.7 ?
C14 C13 H13 107.7 ?
C13 C14 H14A 109.5 ?
C13 C14 H14B 109.5 ?
H14A C14 H14B 109.5 ?
C13 C14 H14C 109.5 ?
H14A C14 H14C 109.5 ?
H14B C14 H14C 109.5 ?
C13 C15 H15A 109.5 ?
C13 C15 H15B 109.5 ?
H15A C15 H15B 109.5 ?
C13 C15 H15C 109.5 ?
H15A C15 H15C 109.5 ?
H15B C15 H15C 109.5 ?
Si2 C16 H16A 109.5 ?
Si2 C16 H16B 109.5 ?
H16A C16 H16B 109.5 ?
Si2 C16 H16C 109.5 ?
H16A C16 H16C 109.5 ?
H16B C16 H16C 109.5 ?
Si2 C17 H17A 109.5 ?
Si2 C17 H17B 109.5 ?
H17A C17 H17B 109.5 ?
Si2 C17 H17C 109.5 ?
H17A C17 H17C 109.5 ?
H17B C17 H17C 109.5 ?
Si2 C18 H18A 109.5 ?
Si2 C18 H18B 109.5 ?
H18A C18 H18B 109.5 ?
Si2 C18 H18C 109.5 ?
H18A C18 H18C 109.5 ?
H18B C18 H18C 109.5 ?
C20 C19 C24 118.42(15) ?
C20 C19 N2 120.40(15) ?
C24 C19 N2 121.18(15) ?
C21 C20 C19 119.69(17) ?
C21 C20 C25 118.87(17) ?
C19 C20 C25 121.41(16) ?
C22 C21 C20 121.50(18) ?
C22 C21 H21 119.2 ?
C20 C21 H21 119.2 ?
C23 C22 C21 119.31(17) ?
C23 C22 H22 120.3 ?
C21 C22 H22 120.3 ?
C22 C23 C24 121.82(18) ?
C22 C23 H23 119.1 ?
C24 C23 H23 119.1 ?
C23 C24 C19 119.21(17) ?
C23 C24 C28 118.64(16) ?
C19 C24 C28 122.15(15) ?
C20 C25 C27 113.49(17) ?
C20 C25 C26 110.92(17) ?
C27 C25 C26 110.9(2) ?
C20 C25 H25 107.0 ?
C27 C25 H25 107.0 ?
C26 C25 H25 107.0 ?
C25 C26 H26A 109.5 ?
C25 C26 H26B 109.5 ?
H26A C26 H26B 109.5 ?
C25 C26 H26C 109.5 ?
H26A C26 H26C 109.5 ?
H26B C26 H26C 109.5 ?
C25 C27 H27A 109.5 ?
C25 C27 H27B 109.5 ?
H27A C27 H27B 109.5 ?
C25 C27 H27C 109.5 ?
H27A C27 H27C 109.5 ?
H27B C27 H27C 109.5 ?
C24 C28 C29 113.13(17) ?
C24 C28 C30 111.86(17) ?
C29 C28 C30 107.31(17) ?
C24 C28 H28 108.1 ?
C29 C28 H28 108.1 ?
C30 C28 H28 108.1 ?
C28 C29 H29A 109.5 ?
C28 C29 H29B 109.5 ?
H29A C29 H29B 109.5 ?
C28 C29 H29C 109.5 ?
H29A C29 H29C 109.5 ?
H29B C29 H29C 109.5 ?
C28 C30 H30A 109.5 ?
C28 C30 H30B 109.5 ?
H30A C30 H30B 109.5 ?
C28 C30 H30C 109.5 ?
H30A C30 H30C 109.5 ?
H30B C30 H30C 109.5 ?
C32 C31 H31A 109.5 ?
C32 C31 H31B 109.5 ?
H31A C31 H31B 109.5 ?
C32 C31 H31C 109.5 ?
H31A C31 H31C 109.5 ?
H31B C31 H31C 109.5 ?
O1 C32 C31 108.79(17) ?
O1 C32 H32A 109.9 ?
C31 C32 H32A 109.9 ?
O1 C32 H32B 109.9 ?
C31 C32 H32B 109.9 ?
H32A C32 H32B 108.3 ?
O1 C33 C34 113.49(18) ?
O1 C33 H33A 108.9 ?
C34 C33 H33A 108.9 ?
O1 C33 H33B 108.9 ?
C34 C33 H33B 108.9 ?
H33A C33 H33B 107.7 ?
C33 C34 H34A 109.5 ?
C33 C34 H34B 109.5 ?
H34A C34 H34B 109.5 ?
C33 C34 H34C 109.5 ?
H34A C34 H34C 109.5 ?
H34B C34 H34C 109.5 ?

loop_
_geom_bond_atom_site_label_1
_geom_bond_atom_site_label_2
_geom_bond_site_symmetry_2
_geom_bond_distance
_geom_bond_publ_flag
Si1 N1 . 1.7206(14) ?
Si1 C3 . 1.8650(19) ?
Si1 C2 . 1.8794(18) ?
Si1 C1 . 1.8796(19) ?
Si2 N2 . 1.7236(14) ?
Si2 C16 . 1.869(2) ?
Si2 C18 . 1.8705(19) ?
Si2 C17 . 1.878(2) ?
Mg1 N1 . 1.9761(14) y
Mg1 N2 . 1.9789(14) y
Mg1 O1 . 2.0361(13) y
Mg1 C4 . 2.7988(16) ?
O1 C32 . 1.447(3) ?
O1 C33 . 1.455(3) ?
N1 C4 . 1.432(2) ?
N2 C19 . 1.429(2) ?
C1 H1A . .9800 ?
C1 H1B . .9800 ?
C1 H1C . .9800 ?
C2 H2A . .9800 ?
C2 H2B . .9800 ?
C2 H2C . .9800 ?
C3 H3A . .9800 ?
C3 H3B . .9800 ?
C3 H3C . .9800 ?
C4 C5 . 1.421(2) ?
C4 C9 . 1.423(2) ?
C5 C6 . 1.394(2) ?
C5 C10 . 1.520(2) ?
C6 C7 . 1.375(3) ?
C6 H6 . .9500 ?
C7 C8 . 1.384(3) ?
C7 H7 . .9500 ?
C8 C9 . 1.395(2) ?
C8 H8 . .9500 ?
C9 C13 . 1.521(2) ?
C10 C11 . 1.532(3) ?
C10 C12 . 1.536(3) ?
C10 H10 . 1.0000 ?
C11 H11A . .9800 ?
C11 H11B . .9800 ?
C11 H11C . .9800 ?
C12 H12A . .9800 ?
C12 H12B . .9800 ?
C12 H12C . .9800 ?
C13 C15 . 1.528(2) ?
C13 C14 . 1.533(2) ?
C13 H13 . 1.0000 ?
C14 H14A . .9800 ?
C14 H14B . .9800 ?
C14 H14C . .9800 ?
C15 H15A . .9800 ?
C15 H15B . .9800 ?
C15 H15C . .9800 ?
C16 H16A . .9800 ?
C16 H16B . .9800 ?
C16 H16C . .9800 ?
C17 H17A . .9800 ?
C17 H17B . .9800 ?
C17 H17C . .9800 ?
C18 H18A . .9800 ?
C18 H18B . .9800 ?
C18 H18C . .9800 ?
C19 C20 . 1.418(2) ?
C19 C24 . 1.423(2) ?
C20 C21 . 1.396(3) ?
C20 C25 . 1.522(3) ?
C21 C22 . 1.377(3) ?
C21 H21 . .9500 ?
C22 C23 . 1.376(3) ?
C22 H22 . .9500 ?
C23 C24 . 1.398(2) ?
C23 H23 . .9500 ?
C24 C28 . 1.516(3) ?
C25 C27 . 1.526(3) ?
C25 C26 . 1.528(3) ?
C25 H25 . 1.0000 ?
C26 H26A . .9800 ?
C26 H26B . .9800 ?
C26 H26C . .9800 ?
C27 H27A . .9800 ?
C27 H27B . .9800 ?
C27 H27C . .9800 ?
C28 C29 . 1.527(3) ?
C28 C30 . 1.535(3) ?
C28 H28 . 1.0000 ?
C29 H29A . .9800 ?
C29 H29B . .9800 ?
C29 H29C . .9800 ?
C30 H30A . .9800 ?
C30 H30B . .9800 ?
C30 H30C . .9800 ?
C31 C32 . 1.497(3) ?
C31 H31A . .9800 ?
C31 H31B . .9800 ?
C31 H31C . .9800 ?
C32 H32A . .9900 ?
C32 H32B . .9900 ?
C33 C34 . 1.501(3) ?
C33 H33A . .9900 ?
C33 H33B . .9900 ?
C34 H34A . .9800 ?
C34 H34B . .9800 ?
C34 H34C . .9800 ?

loop_
_geom_torsion_atom_site_label_1
_geom_torsion_atom_site_label_2
_geom_torsion_atom_site_label_3
_geom_torsion_atom_site_label_4
_geom_torsion
_geom_torsion_publ_flag
N1 Mg1 O1 C32 87.27(14) y
N2 Mg1 O1 C32 -96.17(14) y
C4 Mg1 O1 C32 103.92(14) ?
N1 Mg1 O1 C33 -97.29(14) ?
N2 Mg1 O1 C33 79.28(14) ?
C4 Mg1 O1 C33 -80.63(14) ?
C3 Si1 N1 C4 136.36(12) ?
C2 Si1 N1 C4 14.77(14) ?
C1 Si1 N1 C4 -106.08(13) ?
C3 Si1 N1 Mg1 -28.00(13) ?
C2 Si1 N1 Mg1 -149.59(10) ?
C1 Si1 N1 Mg1 89.56(12) ?
N2 Mg1 N1 C4 -138.58(11) y
O1 Mg1 N1 C4 36.30(12) y
N2 Mg1 N1 Si1 26.80(16) ?
O1 Mg1 N1 Si1 -158.31(9) ?
C4 Mg1 N1 Si1 165.38(17) ?
C16 Si2 N2 C19 -121.69(14) ?
C18 Si2 N2 C19 -3.00(16) ?
C17 Si2 N2 C19 118.30(14) ?
C16 Si2 N2 Mg1 53.70(14) ?
C18 Si2 N2 Mg1 172.39(11) ?
C17 Si2 N2 Mg1 -66.31(14) ?
N1 Mg1 N2 C19 -20.50(17) y
O1 Mg1 N2 C19 164.61(11) y
C4 Mg1 N2 C19 -69.80(19) ?
N1 Mg1 N2 Si2 164.09(8) ?
O1 Mg1 N2 Si2 -10.80(12) ?
C4 Mg1 N2 Si2 114.79(13) ?
Si1 N1 C4 C5 85.29(17) ?
Mg1 N1 C4 C5 -107.13(15) ?
Si1 N1 C4 C9 -94.69(15) ?
Mg1 N1 C4 C9 72.89(15) ?
Si1 N1 C4 Mg1 -167.57(15) ?
N1 Mg1 C4 C5 101.75(17) ?
N2 Mg1 C4 C5 -174.05(14) ?
O1 Mg1 C4 C5 -44.23(14) ?
N1 Mg1 C4 C9 -122.07(15) ?
N2 Mg1 C4 C9 -37.87(19) ?
O1 Mg1 C4 C9 91.95(11) ?
N2 Mg1 C4 N1 84.20(17) ?
O1 Mg1 C4 N1 -145.98(11) ?
C9 C4 C5 C6 -1.6(2) ?
N1 C4 C5 C6 178.46(15) ?
Mg1 C4 C5 C6 128.09(15) ?
C9 C4 C5 C10 176.80(15) ?
N1 C4 C5 C10 -3.2(2) ?
Mg1 C4 C5 C10 -53.6(2) ?
C4 C5 C6 C7 .2(3) ?
C10 C5 C6 C7 -178.26(17) ?
C5 C6 C7 C8 1.0(3) ?
C6 C7 C8 C9 -.6(3) ?
C7 C8 C9 C4 -.8(3) ?
C7 C8 C9 C13 177.58(17) ?
C5 C4 C9 C8 1.9(2) ?
N1 C4 C9 C8 -178.15(15) ?
Mg1 C4 C9 C8 -137.64(14) ?
C5 C4 C9 C13 -176.46(15) ?
N1 C4 C9 C13 3.5(2) ?
Mg1 C4 C9 C13 44.03(16) ?
C6 C5 C10 C11 70.1(2) ?
C4 C5 C10 C11 -108.30(19) ?
C6 C5 C10 C12 -52.7(2) ?
C4 C5 C10 C12 128.91(18) ?
C8 C9 C13 C15 70.1(2) ?
C4 C9 C13 C15 -111.60(18) ?
C8 C9 C13 C14 -53.5(2) ?
C4 C9 C13 C14 124.82(16) ?
Si2 N2 C19 C20 92.90(16) ?
Mg1 N2 C19 C20 -83.02(16) ?
Si2 N2 C19 C24 -87.29(17) ?
Mg1 N2 C19 C24 96.79(15) ?
C24 C19 C20 C21 -2.6(2) ?
N2 C19 C20 C21 177.25(15) ?
C24 C19 C20 C25 179.33(15) ?
N2 C19 C20 C25 -.9(2) ?
C19 C20 C21 C22 1.7(3) ?
C25 C20 C21 C22 179.86(16) ?
C20 C21 C22 C23 .2(3) ?
C21 C22 C23 C24 -1.2(3) ?
C22 C23 C24 C19 .3(3) ?
C22 C23 C24 C28 -179.44(16) ?
C20 C19 C24 C23 1.6(2) ?
N2 C19 C24 C23 -178.22(14) ?
C20 C19 C24 C28 -178.68(15) ?
N2 C19 C24 C28 1.5(2) ?
C21 C20 C25 C27 54.2(3) ?
C19 C20 C25 C27 -127.6(2) ?
C21 C20 C25 C26 -71.4(2) ?
C19 C20 C25 C26 106.7(2) ?
C23 C24 C28 C29 55.6(2) ?
C19 C24 C28 C29 -124.15(18) ?
C23 C24 C28 C30 -65.8(2) ?
C19 C24 C28 C30 114.5(2) ?
C33 O1 C32 C31 -174.87(17) ?
Mg1 O1 C32 C31 1.1(2) ?
C32 O1 C33 C34 -68.5(2) ?
Mg1 O1 C33 C34 115.67(17) ?

loop_
_cod_related_entry_id
_cod_related_entry_database
_cod_related_entry_code
1 ChemSpider 30652332
